data_7150158
loop_
_publ_author_name
'Garlyauskayte, Romute Yu'
'Chernega, Alexander N.'
'Michot, Christophe'
'Armand, Michel'
'Yagupolskii, Yurii L.'
'Yagupolskii, Lev M.'

_publ_section_title
;
 Synthesis of new organic super acids-N-(trifluoromethylsulfonyl)imino
 derivatives of trifluoromethanesulfonic acid and
 bis(trifluoromethylsulfonyl)imide.
;
_journal_issue 12
_journal_name_full 'Organic &amp; biomolecular chemistry'
_journal_page_first 2239
_journal_page_last 2243
_journal_paper_doi 10.1039/b503286p
_journal_volume 3
_journal_year 2005
_chemical_compound_source
;
?
;
_chemical_formula_moiety ' C3 F9 K1 N2 O5 S3 '
_chemical_formula_sum 'C3 F9 K N2 O5 S3'
_chemical_formula_weight 450.32
_chemical_melting_point 372.6(15)
_chemical_name_common
;
potassium salt of bis (N-
(trifluoromethylsulfonylimino))trifluoro-methanesulfonic acid
;
_chemical_name_systematic
;
potassium salt of bis [N-(trifluoromethylsulfonylimino)]trifluoro-
methanesulfonic acid

;
_space_group_IT_number 60
_symmetry_cell_setting orthorhombic
_symmetry_space_group_name_Hall '-P 2n 2ab'
_symmetry_space_group_name_H-M 'P b c n'
_atom_sites_solution_hydrogens 'no H atoms'
_atom_sites_solution_primary direct
_atom_sites_solution_secondary difmap
_audit_creation_date 2005-18-04
_audit_creation_method CRYSTALS_ver_12-03-99
_cell_angle_alpha 90
_cell_angle_beta 90
_cell_angle_gamma 90
_cell_formula_units_Z 8
_cell_length_a 22.385(6)
_cell_length_b 16.653(4)
_cell_length_c 7.093(4)
_cell_measurement_reflns_used 22
_cell_measurement_temperature 293
_cell_measurement_theta_max 13
_cell_measurement_theta_min 12
_cell_volume 2644.1(18)
_computing_cell_refinement
;
CAD-4 software
;
_computing_data_collection
;
CAD-4 software
;
_computing_data_reduction
;
RC93
;
_computing_molecular_graphics
;
CAMERON (Watkin et al 1996)
;
_computing_publication_material
;
CRYSTALS (Watkin et al 2001)
;
_computing_structure_refinement
;
CRYSTALS (Watkin et al 2001)
;
_computing_structure_solution
;
SIR92
;
_diffrn_ambient_temperature 293
_diffrn_measured_fraction_theta_full 0.999
_diffrn_measured_fraction_theta_max 0.999
_diffrn_measurement_device_type
;
Enraf Nonius CAD-4
;
_diffrn_measurement_method \w/2\q
_diffrn_radiation_monochromator graphite
_diffrn_radiation_type 'Mo K\a'
_diffrn_radiation_wavelength 0.71073
_diffrn_reflns_av_R_equivalents 0.00
_diffrn_reflns_limit_h_max 26
_diffrn_reflns_limit_h_min 0
_diffrn_reflns_limit_k_max 19
_diffrn_reflns_limit_k_min 0
_diffrn_reflns_limit_l_max 8
_diffrn_reflns_limit_l_min 0
_diffrn_reflns_number 2332
_diffrn_reflns_theta_full 24.980
_diffrn_reflns_theta_max 24.980
_diffrn_reflns_theta_min 1.524
_diffrn_standards_decay_% 3.86
_diffrn_standards_interval_count 147
_diffrn_standards_interval_time '3600 s'
_diffrn_standards_number 3
_exptl_absorpt_coefficient_mu 1.012
_exptl_absorpt_correction_T_max 0.87
_exptl_absorpt_correction_T_min 0.48
_exptl_absorpt_correction_type refdelf
_exptl_absorpt_process_details
;
DIFABS (Walker & Stuart, 1983)
;
_exptl_crystal_colour ' colourless '
_exptl_crystal_density_diffrn 2.262
_exptl_crystal_description ' block '
_exptl_crystal_F_000 1760.000
_exptl_crystal_size_max 0.37
_exptl_crystal_size_mid 0.25
_exptl_crystal_size_min 0.14
_refine_diff_density_max 0.71
_refine_diff_density_min -0.73
_refine_ls_extinction_method None
_refine_ls_goodness_of_fit_ref 1.1658
_refine_ls_hydrogen_treatment noref
_refine_ls_matrix_type full
_refine_ls_number_parameters 209
_refine_ls_number_reflns 1087
_refine_ls_R_factor_all 0.1687
_refine_ls_R_factor_gt 0.0674
_refine_ls_shift/su_max 0.000659
_refine_ls_structure_factor_coef F
_refine_ls_weighting_details
;
Method = Prince modified Chebychev polynomial, (Watkin, 1994)
W = [weight] * [1-(deltaF/6*sigmaF)^2]^2

0.910 -0.161 0.657 -0.198 0.167
;
_refine_ls_weighting_scheme calc
_refine_ls_wR_factor_all 0.0831
_refine_ls_wR_factor_gt 0.0649
_refine_ls_wR_factor_ref 0.0649
_reflns_limit_h_max 26
_reflns_limit_h_min 0
_reflns_limit_k_max 19
_reflns_limit_k_min 0
_reflns_limit_l_max 8
_reflns_limit_l_min 0
_reflns_number_gt 1087
_reflns_number_total 2332
_reflns_threshold_expression I>2.50u(I)
_cod_data_source_file b503286p.txt
_cod_data_source_block CRYSTALS_cif2
_cod_depositor_comments
;
The following automatic conversions were performed:
'_symmetry_cell_setting' value 'Orthorhombic' changed to 'orthorhombic'
according to '/home/adriana/struct/CIF-dictionaries/cif_core.dic'
dictionary named 'cif_core.dic' version 2.4.1 from 2010-06-29.

Automatic conversion script
Id: cif_fix_enum 1555 2011-01-17 13:19:09Z saulius 

The following automatic conversions were performed:

'_chemical_melting_point' value '98-101 C' was changed to '372.6(15)'
- it was converted from degrees Celsius(C) to Kelvins(K), the average
value was taken and precision was estimated.

Automatic conversion script
Id: cif_fix_values 1569 2011-02-09 13:29:24Z adriana 
;
_cod_original_sg_symbol_H-M 'P b c n '
_cod_original_formula_sum ' C3 F9 K1 N2 O5 S3 '
_cod_database_code 7150158

loop_
_symmetry_equiv_pos_as_xyz
x,y,z
-x,-y,-z
-x+1/2,y+1/2,z
x+1/2,-y+1/2,-z
x,-y,z+1/2
-x,y,-z+1/2
-x+1/2,-y+1/2,z+1/2
x+1/2,y+1/2,-z+1/2

loop_
_atom_site_label
_atom_site_type_symbol
_atom_site_fract_x
_atom_site_fract_y
_atom_site_fract_z
_atom_site_U_iso_or_equiv
_atom_site_occupancy
_atom_site_adp_type
_atom_site_attached_hydrogens
K1 K 0.5000 0.41998(18) 0.2500 0.0469 1.0000 Uani .
K2 K 0.5000 0.10766(16) 0.2500 0.0413 1.0000 Uani .
S1 S 0.4050(1) 0.38533(12) 0.7562(5) 0.0408 1.0000 Uani .
S2 S 0.41039(11) 0.24778(14) 0.5329(3) 0.0376 1.0000 Uani .
S3 S 0.4111(1) 0.10505(12) 0.7499(5) 0.0382 1.0000 Uani .
F1 F 0.3268(3) 0.4946(4) 0.8216(15) 0.0977 1.0000 Uani .
F2 F 0.3054(4) 0.3822(5) 0.9468(12) 0.0937 1.0000 Uani .
F3 F 0.2932(3) 0.4004(4) 0.6534(11) 0.0692 1.0000 Uani .
F4 F 0.3418(4) 0.3342(4) 0.320(1) 0.0905 1.0000 Uani .
F5 F 0.2961(3) 0.2368(5) 0.4606(16) 0.0995 1.0000 Uani .
F6 F 0.3547(5) 0.2127(6) 0.2248(13) 0.1403 1.0000 Uani .
F7 F 0.3099(3) 0.1698(4) 0.8571(12) 0.0770 1.0000 Uani .
F8 F 0.3265(4) 0.0535(7) 0.961(2) 0.1690 1.0000 Uani .
F9 F 0.3006(3) 0.0706(5) 0.6783(16) 0.1105 1.0000 Uani .
O1 O 0.4258(3) 0.4305(4) 0.5978(14) 0.0653 1.0000 Uani .
O2 O 0.4331(4) 0.3956(5) 0.9323(15) 0.0719 1.0000 Uani .
O3 O 0.4594(4) 0.2735(4) 0.4198(13) 0.0712 1.0000 Uani .
O4 O 0.4400(3) 0.1425(4) 0.9049(11) 0.0502 1.0000 Uani .
O5 O 0.4279(3) 0.0256(4) 0.7005(12) 0.0576 1.0000 Uani .
N1 N 0.3954(4) 0.2925(4) 0.716(1) 0.0351 1.0000 Uani .
N2 N 0.4105(3) 0.1546(4) 0.5606(11) 0.0379 1.0000 Uani .
C1 C 0.3265(5) 0.4156(6) 0.797(2) 0.0477 1.0000 Uani .
C2 C 0.3455(7) 0.2571(7) 0.3723(17) 0.0667 1.0000 Uani .
C3 C 0.3320(5) 0.0987(7) 0.8202(19) 0.0504 1.0000 Uani .

loop_
_atom_site_aniso_label
_atom_site_aniso_U_11
_atom_site_aniso_U_22
_atom_site_aniso_U_33
_atom_site_aniso_U_23
_atom_site_aniso_U_13
_atom_site_aniso_U_12
K1 0.0561(19) 0.0518(16) 0.0328(19) 0.0000 -0.010(2) 0.0000
K2 0.0448(17) 0.0383(13) 0.041(2) 0.0000 -0.001(2) 0.0000
S1 0.0354(13) 0.0343(11) 0.0528(18) -0.0031(16) -0.0049(18) 0.001(1)
S2 0.0439(12) 0.0397(11) 0.0291(11) -0.0003(12) -0.0005(13) 0.0036(12)
S3 0.0313(11) 0.036(1) 0.0469(16) 0.0018(15) -0.0076(17) 0.003(1)
F1 0.081(5) 0.057(4) 0.156(9) -0.021(5) -0.017(6) 0.032(4)
F2 0.084(6) 0.126(6) 0.071(6) 0.021(5) 0.040(6) 0.018(5)
F3 0.037(4) 0.101(5) 0.069(5) -0.017(4) -0.019(4) 0.018(4)
F4 0.149(8) 0.075(5) 0.047(5) 0.016(4) -0.026(5) 0.021(5)
F5 0.060(4) 0.092(5) 0.147(9) 0.010(6) -0.037(6) 0.003(4)
F6 0.205(11) 0.139(8) 0.077(7) -0.072(6) -0.075(7) 0.065(8)
F7 0.055(4) 0.082(5) 0.095(6) -0.002(4) 0.009(4) 0.015(4)
F8 0.076(6) 0.19(1) 0.238(15) 0.155(11) 0.065(8) 0.029(6)
F9 0.046(4) 0.115(6) 0.170(11) -0.071(7) -0.006(6) -0.005(4)
O1 0.045(4) 0.042(4) 0.108(8) 0.018(5) 0.017(5) 0.002(3)
O2 0.059(5) 0.061(4) 0.096(7) -0.026(5) -0.044(5) 0.017(4)
O3 0.078(6) 0.064(5) 0.071(6) -0.004(4) 0.035(5) -0.003(4)
O4 0.056(5) 0.061(4) 0.034(4) -0.005(4) -0.015(4) -0.001(4)
O5 0.055(4) 0.040(4) 0.078(6) -0.003(4) -0.007(5) 0.017(3)
N1 0.051(5) 0.032(4) 0.022(5) -0.005(3) 0.001(4) -0.001(3)
N2 0.042(4) 0.040(4) 0.031(4) -0.014(4) -0.003(5) 0.004(4)
C1 0.036(6) 0.046(6) 0.061(9) -0.005(6) 0.000(6) 0.014(5)
C2 0.110(12) 0.054(7) 0.036(7) 0.002(7) -0.026(7) 0.019(8)
C3 0.042(7) 0.050(6) 0.059(9) 0.011(6) -0.009(6) -0.005(5)

loop_
_atom_type_symbol
_atom_type_scat_dispersion_real
_atom_type_scat_dispersion_imag
_atom_type_scat_Cromer_Mann_a1
_atom_type_scat_Cromer_Mann_b1
_atom_type_scat_Cromer_Mann_a2
_atom_type_scat_Cromer_Mann_b2
_atom_type_scat_Cromer_Mann_a3
_atom_type_scat_Cromer_Mann_b3
_atom_type_scat_Cromer_Mann_a4
_atom_type_scat_Cromer_Mann_b4
_atom_type_scat_Cromer_Mann_c
_atom_type_scat_source
'C ' 0.0033 0.0016 2.3100 20.8439 1.0200 10.2075 1.5886 0.5687 0.8650 51.6512 0.2156 International_Tables_Vol_IV_Table_2.2B
'F ' 0.0171 0.0103 3.5392 10.2825 2.6412 4.2944 1.5170 0.2615 1.0243 26.1476 0.2776 International_Tables_Vol_IV_Table_2.2B
'K ' 0.2009 0.2494 8.2186 12.7949 7.4398 0.7748 1.0519 213.1870 0.8659 41.6841 1.4228 International_Tables_Vol_IV_Table_2.2B
'N ' 0.0061 0.0033 12.2126 0.0057 3.1322 9.8933 2.0125 28.9975 1.1663 0.5826 -11.5290 International_Tables_Vol_IV_Table_2.2B
'O ' 0.0106 0.0060 3.0485 13.2771 2.2868 5.7011 1.5463 0.3239 0.8670 32.9089 0.2508 International_Tables_Vol_IV_Table_2.2B
'S ' 0.1246 0.1234 6.9053 1.4679 5.2034 22.2151 1.4379 0.2536 1.5863 56.1720 0.8669 International_Tables_Vol_IV_Table_2.2B

loop_
_geom_angle_atom_site_label_1
_geom_angle_site_symmetry_1
_geom_angle_atom_site_label_2
_geom_angle_site_symmetry_2
_geom_angle_atom_site_label_3
_geom_angle_site_symmetry_3
_geom_angle
_geom_angle_publ_flag
O1 . S1 . O2 . 119.2(5) yes
O1 . S1 . N1 . 114.4(5) yes
O2 . S1 . N1 . 109.8(5) yes
O1 . S1 . C1 . 106.7(5) yes
O2 . S1 . C1 . 104.7(6) yes
N1 . S1 . C1 . 99.5(5) yes
O3 . S2 . N1 . 119.9(5) yes
O3 . S2 . N2 . 111.6(4) yes
N1 . S2 . N2 . 112.1(4) yes
O3 . S2 . C2 . 103.4(6) yes
N1 . S2 . C2 . 108.0(5) yes
N2 . S2 . C2 . 99.3(5) yes
O4 . S3 . O5 . 118.7(5) yes
O4 . S3 . N2 . 115.7(4) yes
O5 . S3 . N2 . 106.3(5) yes
O4 . S3 . C3 . 104.7(5) yes
O5 . S3 . C3 . 105.5(5) yes
N2 . S3 . C3 . 104.6(5) yes
S1 . N1 . S2 . 126.7(5) yes
S2 . N2 . S3 . 128.8(5) yes
S1 . C1 . F1 . 106.6(8) yes
S1 . C1 . F2 . 110.9(8) yes
F1 . C1 . F2 . 108.6(11) yes
S1 . C1 . F3 . 112.0(8) yes
F1 . C1 . F3 . 107.7(10) yes
F2 . C1 . F3 . 110.9(10) yes
S2 . C2 . F4 . 107.5(10) yes
S2 . C2 . F5 . 110.2(8) yes
F4 . C2 . F5 . 109.0(12) yes
S2 . C2 . F6 . 108.9(10) yes
F4 . C2 . F6 . 109.4(11) yes
F5 . C2 . F6 . 111.8(13) yes
S3 . C3 . F7 . 111.3(8) yes
S3 . C3 . F8 . 110.1(9) yes
F7 . C3 . F8 . 110.2(13) yes
S3 . C3 . F9 . 109.1(9) yes
F7 . C3 . F9 . 105.9(10) yes
F8 . C3 . F9 . 110.2(12) yes

loop_
_geom_bond_atom_site_label_1
_geom_bond_site_symmetry_1
_geom_bond_atom_site_label_2
_geom_bond_site_symmetry_2
_geom_bond_distance
_geom_bond_publ_flag
S1 . O1 . 1.430(9) yes
S1 . O2 . 1.41(1) yes
S1 . N1 . 1.588(7) yes
S1 . C1 . 1.85(1) yes
S2 . O3 . 1.426(8) yes
S2 . N1 . 1.531(7) yes
S2 . N2 . 1.564(8) yes
S2 . C2 . 1.852(13) yes
S3 . O4 . 1.419(8) yes
S3 . O5 . 1.419(6) yes
S3 . N2 . 1.576(9) yes
S3 . C3 . 1.844(12) yes
F1 . C1 . 1.326(12) yes
F2 . C1 . 1.291(14) yes
F3 . C1 . 1.284(13) yes
F4 . C2 . 1.340(13) yes
F5 . C2 . 1.316(16) yes
F6 . C2 . 1.297(14) yes
F7 . C3 . 1.309(12) yes
F8 . C3 . 1.257(14) yes
F9 . C3 . 1.313(14) yes

loop_
_cod_related_entry_id
_cod_related_entry_database
_cod_related_entry_code
1 ChemSpider 9949961
